data_2313067
loop_
_publ_author_name
'N&#xe4;ther, Christian'

_publ_section_title
;
 Synthesis and crystal structure of
 di-&#x3bc;-chlorido-bis-[bis(2,6-di-methyl-pyrazine)-copper(I)] and
 di-&#x3bc;-bromido-bis[bis(2,6-di-methyl-pyrazine)copper(I)].
;
_journal_coeditor_code TX2109
_journal_issue 'Pt 6'
_journal_name_full 'Acta crystallographica. Section E, Crystallographic communications'
_journal_page_first 583
_journal_page_last 587
_journal_paper_doi 10.1107/S2056989026004330
_journal_volume 82
_journal_year 2026
_chemical_formula_iupac '[Cu2 Cl2 (C6 H8 N2)4]'
_chemical_formula_moiety 'C24 H32 Cl2 Cu2 N8'
_chemical_formula_sum 'C24 H32 Cl2 Cu2 N8'
_chemical_formula_weight 630.55
_chemical_name_systematic
;
Di-\m-chlorido-bis[bis(2,6-dimethylpyrazine)copper(I)]
;
_space_group_crystal_system triclinic
_space_group_IT_number 2
_space_group_name_Hall '-P 1'
_space_group_name_H-M_alt 'P -1'
_atom_sites_solution_hydrogens geom
_audit_creation_method SHELXL-2016/6
_cell_angle_alpha 95.882(15)
_cell_angle_beta 98.755(14)
_cell_angle_gamma 106.416(14)
_cell_formula_units_Z 1
_cell_length_a 7.9342(9)
_cell_length_b 8.0095(10)
_cell_length_c 11.5556(14)
_cell_measurement_reflns_used 5965
_cell_measurement_temperature 170(2)
_cell_measurement_theta_max 28.0
_cell_measurement_theta_min 2.8
_cell_volume 687.96(16)
_computing_cell_refinement
;
X-AREA (Stoe & Cie, 2002)
;
_computing_data_collection
;
X-AREA (Stoe & Cie, 2002)
;
_computing_data_reduction
;
X-AREA (Stoe & Cie, 2002)
;
_computing_molecular_graphics
;
DIAMOND (Brandenburg, 1999) and XP in SHELXTL-PC (Sheldrick,
2008)
;
_computing_publication_material
;
publCIF (Westrip, 2010)
;
_computing_structure_refinement
;
SHELXL (Sheldrick, 2015b)
;
_computing_structure_solution
;
<i>SHELXT</i> (Sheldrick, 2015a)
;
_diffrn_ambient_temperature 170(2)
_diffrn_measured_fraction_theta_full 0.968
_diffrn_measured_fraction_theta_max 0.950
_diffrn_measurement_device_type 'Stoe IPDS-I'
_diffrn_measurement_method 'Phi scans'
_diffrn_radiation_type MoK\a
_diffrn_radiation_wavelength 0.71073
_diffrn_reflns_av_R_equivalents 0.0339
_diffrn_reflns_av_unetI/netI 0.0393
_diffrn_reflns_limit_h_max 10
_diffrn_reflns_limit_h_min -10
_diffrn_reflns_limit_k_max 10
_diffrn_reflns_limit_k_min -10
_diffrn_reflns_limit_l_max 14
_diffrn_reflns_limit_l_min -15
_diffrn_reflns_number 5429
_diffrn_reflns_theta_full 25.242
_diffrn_reflns_theta_max 27.999
_diffrn_reflns_theta_min 2.683
_exptl_absorpt_coefficient_mu 1.769
_exptl_absorpt_correction_T_max 0.851
_exptl_absorpt_correction_T_min 0.714
_exptl_absorpt_correction_type numerical
_exptl_absorpt_process_details
;
(X-Red and X-Shape; Stoe & Cie, 2002)
;
_exptl_crystal_colour yellow
_exptl_crystal_density_diffrn 1.522
_exptl_crystal_description block
_exptl_crystal_F_000 324
_exptl_crystal_size_max 0.2
_exptl_crystal_size_mid 0.2
_exptl_crystal_size_min 0.1
_refine_diff_density_max 0.351
_refine_diff_density_min -0.576
_refine_ls_extinction_coef 0.030(4)
_refine_ls_extinction_expression Fc^*^=kFc[1+0.001xFc^2^\l^3^/sin(2\q)]^-1/4^
_refine_ls_extinction_method
;
SHELXL-2016/6 (Sheldrick 2015)
;
_refine_ls_goodness_of_fit_ref 1.014
_refine_ls_hydrogen_treatment constr
_refine_ls_matrix_type full
_refine_ls_number_parameters 168
_refine_ls_number_reflns 3171
_refine_ls_number_restraints 0
_refine_ls_restrained_S_all 1.014
_refine_ls_R_factor_all 0.0444
_refine_ls_R_factor_gt 0.0326
_refine_ls_shift/su_max 0.000
_refine_ls_shift/su_mean 0.000
_refine_ls_structure_factor_coef Fsqd
_refine_ls_weighting_details 'w=1/[\s^2^(Fo^2^)+(0.0539P)^2^] where P=(Fo^2^+2Fc^2^)/3'
_refine_ls_weighting_scheme calc
_refine_ls_wR_factor_gt 0.0806
_refine_ls_wR_factor_ref 0.0847
_reflns_number_gt 2559
_reflns_number_total 3171
_reflns_threshold_expression 'I > 2\s(I)'
_cod_data_source_file tx2109.cif
_cod_data_source_block 1
_cod_original_cell_volume 687.96(15)
_cod_database_code 2313067
_shelx_space_group_comment
;
The symmetry employed for this shelxl refinement is uniquely defined
by the following loop, which should always be used as a source of
symmetry information in preference to the above space-group names.
They are only intended as comments.
;

loop_
_space_group_symop_operation_xyz
'x, y, z'
'-x, -y, -z'

loop_
_atom_site_type_symbol
_atom_site_label
_atom_site_fract_x
_atom_site_fract_y
_atom_site_fract_z
_atom_site_U_iso_or_equiv
_atom_site_adp_type
_atom_site_calc_flag
_atom_site_occupancy
_atom_site_disorder_assembly
_atom_site_disorder_group
Cu Cu1 0.65195(4) 0.58730(3) 0.44740(2) 0.02227(12) Uani d 1 . .
Cl Cl1 0.64043(7) 0.36585(7) 0.57225(5) 0.02170(13) Uani d 1 . .
N N1 0.8283(2) 0.7997(2) 0.55504(15) 0.0185(4) Uani d 1 . .
C C1 0.7716(3) 0.9041(3) 0.62846(19) 0.0197(4) Uani d 1 . .
H H1 0.647296 0.891650 0.618220 0.024 Uiso calc 1 . .
C C2 0.8897(3) 1.0304(3) 0.71942(18) 0.0191(4) Uani d 1 . .
N N2 1.0668(2) 1.0556(2) 0.73508(15) 0.0193(4) Uani d 1 . .
C C3 1.1249(3) 0.9534(3) 0.66057(19) 0.0179(4) Uani d 1 . .
C C4 1.0056(3) 0.8253(3) 0.57177(18) 0.0183(4) Uani d 1 . .
H H4 1.050947 0.754131 0.521620 0.022 Uiso calc 1 . .
C C5 0.8231(3) 1.1410(3) 0.8041(2) 0.0287(5) Uani d 1 . .
H H5A 0.924917 1.220955 0.861577 0.043 Uiso calc 1 . .
H H5B 0.741903 1.064207 0.846063 0.043 Uiso calc 1 . .
H H5C 0.759116 1.209900 0.759905 0.043 Uiso calc 1 . .
C C6 1.3226(3) 0.9814(3) 0.6766(2) 0.0258(5) Uani d 1 . .
H H6A 1.383392 1.102579 0.667025 0.039 Uiso calc 1 . .
H H6B 1.346472 0.899086 0.617104 0.039 Uiso calc 1 . .
H H6C 1.367048 0.960824 0.756053 0.039 Uiso calc 1 . .
N N11 0.6766(2) 0.4839(2) 0.28719(16) 0.0198(4) Uani d 1 . .
C C11 0.5341(3) 0.4087(3) 0.20026(19) 0.0236(5) Uani d 1 . .
H H11 0.420381 0.417133 0.211264 0.028 Uiso calc 1 . .
C C12 0.5480(3) 0.3180(3) 0.0938(2) 0.0261(5) Uani d 1 . .
N N12 0.7052(3) 0.3025(3) 0.07479(16) 0.0251(4) Uani d 1 . .
C C13 0.8491(3) 0.3779(3) 0.16187(19) 0.0206(4) Uani d 1 . .
C C14 0.8341(3) 0.4689(3) 0.26692(19) 0.0206(4) Uani d 1 . .
H H14 0.938372 0.522019 0.326098 0.025 Uiso calc 1 . .
C C15 0.3877(4) 0.2328(5) -0.0039(2) 0.0435(7) Uani d 1 . .
H H15A 0.420999 0.253686 -0.080588 0.065 Uiso calc 1 . .
H H15B 0.291496 0.283431 0.007702 0.065 Uiso calc 1 . .
H H15C 0.346398 0.105722 -0.002240 0.065 Uiso calc 1 . .
C C16 1.0260(3) 0.3585(3) 0.1424(2) 0.0287(5) Uani d 1 . .
H H16A 1.012735 0.233860 0.118206 0.043 Uiso calc 1 . .
H H16B 1.114498 0.403305 0.216083 0.043 Uiso calc 1 . .
H H16C 1.066046 0.425684 0.080123 0.043 Uiso calc 1 . .

loop_
_atom_site_aniso_label
_atom_site_aniso_U_11
_atom_site_aniso_U_22
_atom_site_aniso_U_33
_atom_site_aniso_U_12
_atom_site_aniso_U_13
_atom_site_aniso_U_23
Cu1 0.01979(16) 0.02445(16) 0.01745(15) 0.00281(11) 0.00182(10) -0.00620(10)
Cl1 0.0167(2) 0.0256(3) 0.0219(3) 0.0066(2) 0.00183(19) 0.00174(19)
N1 0.0153(8) 0.0194(8) 0.0170(8) 0.0021(7) 0.0006(6) -0.0023(7)
C1 0.0133(10) 0.0242(10) 0.0194(10) 0.0052(8) 0.0019(8) -0.0035(8)
C2 0.0186(10) 0.0208(9) 0.0169(10) 0.0062(8) 0.0015(8) 0.0001(8)
N2 0.0166(8) 0.0213(8) 0.0165(8) 0.0038(7) -0.0009(7) -0.0007(7)
C3 0.0139(10) 0.0203(9) 0.0183(10) 0.0040(8) 0.0024(7) 0.0016(8)
C4 0.0156(10) 0.0189(9) 0.0193(10) 0.0044(8) 0.0037(8) -0.0006(7)
C5 0.0285(12) 0.0332(12) 0.0232(11) 0.0124(10) 0.0029(9) -0.0071(9)
C6 0.0136(10) 0.0306(11) 0.0294(12) 0.0044(9) 0.0007(8) -0.0013(9)
N11 0.0183(9) 0.0235(9) 0.0156(8) 0.0056(7) 0.0019(7) -0.0015(7)
C11 0.0168(10) 0.0335(12) 0.0186(10) 0.0081(9) 0.0017(8) -0.0032(9)
C12 0.0206(11) 0.0368(12) 0.0190(11) 0.0107(10) -0.0007(8) -0.0038(9)
N12 0.0242(10) 0.0346(10) 0.0164(9) 0.0128(8) 0.0017(7) -0.0039(8)
C13 0.0186(10) 0.0250(10) 0.0188(10) 0.0082(8) 0.0043(8) 0.0009(8)
C14 0.0170(10) 0.0252(10) 0.0178(10) 0.0058(8) 0.0022(8) -0.0013(8)
C15 0.0259(13) 0.069(2) 0.0280(13) 0.0157(13) -0.0059(10) -0.0163(13)
C16 0.0233(12) 0.0405(13) 0.0247(12) 0.0146(10) 0.0067(9) -0.0015(10)

loop_
_atom_type_symbol
_atom_type_description
_atom_type_scat_dispersion_real
_atom_type_scat_dispersion_imag
_atom_type_scat_source
C C 0.0033 0.0016 'International Tables Vol C Tables 4.2.6.8 and 6.1.1.4'
H H 0.0000 0.0000 'International Tables Vol C Tables 4.2.6.8 and 6.1.1.4'
Cl Cl 0.1484 0.1585 'International Tables Vol C Tables 4.2.6.8 and 6.1.1.4'
Cu Cu 0.3201 1.2651 'International Tables Vol C Tables 4.2.6.8 and 6.1.1.4'
N N 0.0061 0.0033 'International Tables Vol C Tables 4.2.6.8 and 6.1.1.4'

loop_
_geom_angle_atom_site_label_1
_geom_angle_atom_site_label_2
_geom_angle_atom_site_label_3
_geom_angle_site_symmetry_1
_geom_angle_site_symmetry_3
_geom_angle
_geom_angle_publ_flag
N11 Cu1 N1 . . 126.52(7) y
N11 Cu1 Cl1 . . 107.27(6) y
N1 Cu1 Cl1 . . 100.98(6) y
N11 Cu1 Cl1 . 2_666 107.89(6) y
N1 Cu1 Cl1 . 2_666 107.07(6) y
Cl1 Cu1 Cl1 . 2_666 105.20(2) y
N11 Cu1 Cu1 . 2_666 119.83(5) ?
N1 Cu1 Cu1 . 2_666 113.52(5) ?
Cl1 Cu1 Cu1 . 2_666 53.291(18) ?
Cl1 Cu1 Cu1 2_666 2_666 51.912(17) ?
Cu1 Cl1 Cu1 . 2_666 74.80(2) ?
C4 N1 C1 . . 116.54(17) ?
C4 N1 Cu1 . . 121.87(14) ?
C1 N1 Cu1 . . 120.60(14) ?
N1 C1 C2 . . 122.02(19) ?
N1 C1 H1 . . 119.0 ?
C2 C1 H1 . . 119.0 ?
N2 C2 C1 . . 120.97(19) ?
N2 C2 C5 . . 117.70(18) ?
C1 C2 C5 . . 121.3(2) ?
C2 N2 C3 . . 117.29(17) ?
N2 C3 C4 . . 121.26(19) ?
N2 C3 C6 . . 117.78(18) ?
C4 C3 C6 . . 120.95(19) ?
N1 C4 C3 . . 121.89(19) ?
N1 C4 H4 . . 119.1 ?
C3 C4 H4 . . 119.1 ?
C2 C5 H5A . . 109.5 ?
C2 C5 H5B . . 109.5 ?
H5A C5 H5B . . 109.5 ?
C2 C5 H5C . . 109.5 ?
H5A C5 H5C . . 109.5 ?
H5B C5 H5C . . 109.5 ?
C3 C6 H6A . . 109.5 ?
C3 C6 H6B . . 109.5 ?
H6A C6 H6B . . 109.5 ?
C3 C6 H6C . . 109.5 ?
H6A C6 H6C . . 109.5 ?
H6B C6 H6C . . 109.5 ?
C11 N11 C14 . . 116.68(18) ?
C11 N11 Cu1 . . 121.77(15) ?
C14 N11 Cu1 . . 121.12(14) ?
N11 C11 C12 . . 121.9(2) ?
N11 C11 H11 . . 119.1 ?
C12 C11 H11 . . 119.1 ?
N12 C12 C11 . . 121.0(2) ?
N12 C12 C15 . . 117.0(2) ?
C11 C12 C15 . . 121.9(2) ?
C12 N12 C13 . . 117.40(19) ?
N12 C13 C14 . . 121.1(2) ?
N12 C13 C16 . . 117.87(19) ?
C14 C13 C16 . . 121.0(2) ?
N11 C14 C13 . . 121.9(2) ?
N11 C14 H14 . . 119.1 ?
C13 C14 H14 . . 119.1 ?
C12 C15 H15A . . 109.5 ?
C12 C15 H15B . . 109.5 ?
H15A C15 H15B . . 109.5 ?
C12 C15 H15C . . 109.5 ?
H15A C15 H15C . . 109.5 ?
H15B C15 H15C . . 109.5 ?
C13 C16 H16A . . 109.5 ?
C13 C16 H16B . . 109.5 ?
H16A C16 H16B . . 109.5 ?
C13 C16 H16C . . 109.5 ?
H16A C16 H16C . . 109.5 ?
H16B C16 H16C . . 109.5 ?

loop_
_geom_bond_atom_site_label_1
_geom_bond_atom_site_label_2
_geom_bond_site_symmetry_2
_geom_bond_distance
_geom_bond_publ_flag
Cu1 N11 . 2.0097(18) y
Cu1 N1 . 2.0222(17) y
Cu1 Cl1 . 2.3893(7) y
Cu1 Cl1 2_666 2.4337(7) y
Cu1 Cu1 2_666 2.9295(7) y
N1 C4 . 1.343(3) ?
N1 C1 . 1.344(3) ?
C1 C2 . 1.398(3) ?
C1 H1 . 0.9500 ?
C2 N2 . 1.343(3) ?
C2 C5 . 1.506(3) ?
N2 C3 . 1.346(3) ?
C3 C4 . 1.393(3) ?
C3 C6 . 1.500(3) ?
C4 H4 . 0.9500 ?
C5 H5A . 0.9800 ?
C5 H5B . 0.9800 ?
C5 H5C . 0.9800 ?
C6 H6A . 0.9800 ?
C6 H6B . 0.9800 ?
C6 H6C . 0.9800 ?
N11 C11 . 1.340(3) ?
N11 C14 . 1.341(3) ?
C11 C12 . 1.399(3) ?
C11 H11 . 0.9500 ?
C12 N12 . 1.336(3) ?
C12 C15 . 1.507(3) ?
N12 C13 . 1.348(3) ?
C13 C14 . 1.389(3) ?
C13 C16 . 1.502(3) ?
C14 H14 . 0.9500 ?
C15 H15A . 0.9800 ?
C15 H15B . 0.9800 ?
C15 H15C . 0.9800 ?
C16 H16A . 0.9800 ?
C16 H16B . 0.9800 ?
C16 H16C . 0.9800 ?

loop_
_geom_hbond_atom_site_label_D
_geom_hbond_atom_site_label_H
_geom_hbond_atom_site_label_A
_geom_hbond_site_symmetry_A
_geom_hbond_distance_DH
_geom_hbond_distance_HA
_geom_hbond_distance_DA
_geom_hbond_angle_DHA
C6 H6B Cl1 2_766 0.98 2.92 3.895(3) 171
C16 H16B Cl1 2_766 0.98 2.96 3.912(3) 163
C5 H5C Cl1 1_565 0.98 2.78 3.716(3) 159
C6 H6A Cl1 1_665 0.98 2.92 3.820(2) 153

loop_
_geom_torsion_atom_site_label_1
_geom_torsion_atom_site_label_2
_geom_torsion_atom_site_label_3
_geom_torsion_atom_site_label_4
_geom_torsion_site_symmetry_1
_geom_torsion_site_symmetry_2
_geom_torsion_site_symmetry_3
_geom_torsion_site_symmetry_4
_geom_torsion
_geom_torsion_publ_flag
C4 N1 C1 C2 . . . . -1.4(3) ?
Cu1 N1 C1 C2 . . . . 167.41(16) ?
N1 C1 C2 N2 . . . . 1.8(3) ?
N1 C1 C2 C5 . . . . -177.4(2) ?
C1 C2 N2 C3 . . . . -0.6(3) ?
C5 C2 N2 C3 . . . . 178.6(2) ?
C2 N2 C3 C4 . . . . -0.8(3) ?
C2 N2 C3 C6 . . . . 179.5(2) ?
C1 N1 C4 C3 . . . . 0.0(3) ?
Cu1 N1 C4 C3 . . . . -168.65(16) ?
N2 C3 C4 N1 . . . . 1.1(3) ?
C6 C3 C4 N1 . . . . -179.2(2) ?
C14 N11 C11 C12 . . . . 0.4(3) ?
Cu1 N11 C11 C12 . . . . -172.15(18) ?
N11 C11 C12 N12 . . . . 0.2(4) ?
N11 C11 C12 C15 . . . . 179.8(3) ?
C11 C12 N12 C13 . . . . -0.2(4) ?
C15 C12 N12 C13 . . . . -179.8(2) ?
C12 N12 C13 C14 . . . . -0.3(3) ?
C12 N12 C13 C16 . . . . 178.9(2) ?
C11 N11 C14 C13 . . . . -0.9(3) ?
Cu1 N11 C14 C13 . . . . 171.67(17) ?
N12 C13 C14 N11 . . . . 0.9(4) ?
C16 C13 C14 N11 . . . . -178.3(2) ?
